data_7211051
loop_
_publ_author_name
'Prajapati, Rajneesh Kumar'
'Kumar, Jitendra'
'Verma, Sandeep'

_publ_section_title
;
 Counteranion-directed structural consequences in silver--adenine N-oxide
 complexes
;
_journal_issue 45
_journal_name_full CrystEngComm
_journal_page_first 9316
_journal_paper_doi 10.1039/c3ce41164h
_journal_volume 15
_journal_year 2013
_chemical_formula_sum 'C17 H24 Ag F3 N10 O7 S'
_chemical_formula_weight 677.39
_chemical_name_systematic
;
 ?
;
_space_group_IT_number 14
_symmetry_space_group_name_Hall '-P 2yn'
_symmetry_space_group_name_H-M 'P 1 21/n 1'
_atom_sites_solution_hydrogens geom
_atom_sites_solution_primary direct
_atom_sites_solution_secondary difmap
_audit_creation_method SHELXL-97
_cell_angle_alpha 90.000(5)
_cell_angle_beta 116.516(5)
_cell_angle_gamma 90.000(5)
_cell_formula_units_Z 4
_cell_length_a 20.150(5)
_cell_length_b 6.903(5)
_cell_length_c 20.342(5)
_cell_measurement_temperature 293(2)
_cell_volume 2532(2)
_computing_structure_refinement 'SHELXL-97 (Sheldrick, 1997)'
_diffrn_ambient_temperature 293(2)
_diffrn_measured_fraction_theta_full 1.000
_diffrn_measured_fraction_theta_max 1.000
_diffrn_radiation_monochromator graphite
_diffrn_radiation_source 'fine-focus sealed tube'
_diffrn_radiation_type MoK\a
_diffrn_radiation_wavelength 0.71069
_diffrn_reflns_av_R_equivalents 0.0741
_diffrn_reflns_av_sigmaI/netI 0.0713
_diffrn_reflns_limit_h_max 24
_diffrn_reflns_limit_h_min -24
_diffrn_reflns_limit_k_max 8
_diffrn_reflns_limit_k_min -8
_diffrn_reflns_limit_l_max 25
_diffrn_reflns_limit_l_min -20
_diffrn_reflns_number 16832
_diffrn_reflns_theta_full 26.00
_diffrn_reflns_theta_max 26.00
_diffrn_reflns_theta_min 2.24
_exptl_absorpt_coefficient_mu 0.961
_exptl_absorpt_correction_T_max 0.8615
_exptl_absorpt_correction_T_min 0.8022
_exptl_crystal_density_diffrn 1.777
_exptl_crystal_density_method 'not measured'
_exptl_crystal_F_000 1368
_exptl_crystal_size_max 0.24
_exptl_crystal_size_mid 0.20
_exptl_crystal_size_min 0.16
_refine_diff_density_max 2.811
_refine_diff_density_min -1.065
_refine_diff_density_rms 0.171
_refine_ls_extinction_method none
_refine_ls_goodness_of_fit_ref 1.039
_refine_ls_hydrogen_treatment mixed
_refine_ls_matrix_type full
_refine_ls_number_parameters 360
_refine_ls_number_reflns 4996
_refine_ls_number_restraints 0
_refine_ls_restrained_S_all 1.039
_refine_ls_R_factor_all 0.0949
_refine_ls_R_factor_gt 0.0588
_refine_ls_shift/su_max 0.000
_refine_ls_shift/su_mean 0.000
_refine_ls_structure_factor_coef Fsqd
_refine_ls_weighting_details 'calc w=1/[\s^2^(Fo^2^)+(0.0765P)^2^+8.6239P] where P=(Fo^2^+2Fc^2^)/3'
_refine_ls_weighting_scheme calc
_refine_ls_wR_factor_gt 0.1350
_refine_ls_wR_factor_ref 0.1551
_reflns_number_gt 3508
_reflns_number_total 4996
_reflns_threshold_expression >2sigma(I)
_cod_data_source_file c3ce41164h.txt
_cod_data_source_block Complex-4
_cod_database_code 7211051

loop_
_symmetry_equiv_pos_as_xyz
'x, y, z'
'-x+1/2, y+1/2, -z+1/2'
'-x, -y, -z'
'x-1/2, -y-1/2, z-1/2'

loop_
_atom_site_label
_atom_site_type_symbol
_atom_site_fract_x
_atom_site_fract_y
_atom_site_fract_z
_atom_site_U_iso_or_equiv
_atom_site_adp_type
_atom_site_occupancy
_atom_site_symmetry_multiplicity
_atom_site_calc_flag
_atom_site_refinement_flags
Ag1 Ag 0.08181(2) 0.01541(6) 0.17423(2) 0.01632(16) Uani 1 1 d .
S2 S 0.02151(10) 0.4160(2) 0.31281(9) 0.0254(4) Uani 1 1 d .
O1A O -0.1640(2) -0.1661(6) -0.1346(2) 0.0180(9) Uani 1 1 d .
O1 O 0.4069(2) 0.2093(6) 0.3907(2) 0.0166(9) Uani 1 1 d .
N9 N 0.1731(3) -0.0773(7) 0.4121(3) 0.0183(11) Uani 1 1 d .
N7 N 0.1530(3) -0.0129(7) 0.2970(2) 0.0156(10) Uani 1 1 d .
N3A N -0.2286(3) 0.0374(7) -0.0111(3) 0.0202(11) Uani 1 1 d .
F1 F -0.0242(3) 0.7269(6) 0.3528(3) 0.0513(13) Uani 1 1 d .
O2 O 0.0118(3) 0.2132(7) 0.3233(3) 0.0413(14) Uani 1 1 d .
N7A N -0.0421(3) -0.0286(7) 0.1259(3) 0.0164(11) Uani 1 1 d .
F3 F 0.0056(4) 0.4928(8) 0.4307(3) 0.0695(17) Uani 1 1 d .
O4 O -0.0209(3) 0.4825(7) 0.2384(3) 0.0391(13) Uani 1 1 d .
C5A C -0.0970(3) -0.0441(8) 0.0546(3) 0.0146(12) Uani 1 1 d .
N3 N 0.3019(3) 0.0160(7) 0.4776(3) 0.0158(10) Uani 1 1 d .
F2 F -0.0961(3) 0.4814(7) 0.3311(3) 0.0626(16) Uani 1 1 d .
N1 N 0.3477(3) 0.1373(7) 0.3972(3) 0.0148(11) Uani 1 1 d .
C5 C 0.2253(3) 0.0358(8) 0.3453(3) 0.0133(12) Uani 1 1 d .
N1A N -0.1618(3) -0.0998(7) -0.0711(3) 0.0161(11) Uani 1 1 d .
C4 C 0.2377(3) -0.0050(8) 0.4162(3) 0.0154(12) Uani 1 1 d .
C4A C -0.1634(3) 0.0276(8) 0.0491(3) 0.0175(13) Uani 1 1 d .
N6A N -0.0404(3) -0.2038(7) -0.0143(2) 0.0157(11) Uani 1 1 d .
H6A1 H -0.0456 -0.2461 -0.0561 0.019 Uiso 1 1 calc R
H6A2 H 0.0014 -0.2171 0.0241 0.019 Uiso 1 1 calc R
N6 N 0.2845(3) 0.1508(7) 0.2707(3) 0.0178(11) Uani 1 1 d .
H6A H 0.3243 0.1947 0.2704 0.021 Uiso 1 1 calc R
H6B H 0.2452 0.1343 0.2300 0.021 Uiso 1 1 calc R
N9A N -0.1490(3) 0.0888(8) 0.1179(3) 0.0236(12) Uani 1 1 d .
O3 O 0.0954(3) 0.4878(8) 0.3494(3) 0.0480(15) Uani 1 1 d .
C2 C 0.3550(3) 0.0876(8) 0.4645(3) 0.0146(12) Uani 1 1 d .
H2 H 0.4012 0.1057 0.5044 0.017 Uiso 1 1 calc R
C6A C -0.0961(3) -0.1189(8) -0.0092(3) 0.0138(12) Uani 1 1 d .
C6 C 0.2837(3) 0.1086(8) 0.3338(3) 0.0132(12) Uani 1 1 d .
C2A C -0.2244(3) -0.0267(8) -0.0701(3) 0.0180(13) Uani 1 1 d .
H2A H -0.2673 -0.0220 -0.1144 0.022 Uiso 1 1 calc R
C10 C 0.1585(4) -0.1349(9) 0.4744(3) 0.0223(14) Uani 1 1 d .
H10A H 0.2052 -0.1629 0.5168 0.027 Uiso 1 1 calc R
H10B H 0.1289 -0.2524 0.4617 0.027 Uiso 1 1 calc R
C11 C 0.1184(4) 0.0204(11) 0.4943(4) 0.0355(18) Uani 1 1 d .
H11A H 0.0700 0.0416 0.4534 0.043 Uiso 1 1 calc R
H11B H 0.1461 0.1406 0.5037 0.043 Uiso 1 1 calc R
C8A C -0.0755(3) 0.0495(9) 0.1611(3) 0.0222(14) Uani 1 1 d .
H8A H -0.0517 0.0763 0.2112 0.027 Uiso 1 1 calc R
C8 C 0.1251(3) -0.0781(9) 0.3396(3) 0.0197(13) Uani 1 1 d .
H8 H 0.0764 -0.1214 0.3218 0.024 Uiso 1 1 calc R
C12 C 0.1092(5) -0.0357(14) 0.5617(4) 0.052(2) Uani 1 1 d .
H12A H 0.0835 0.0657 0.5733 0.079 Uiso 1 1 calc R
H12B H 0.1571 -0.0549 0.6024 0.079 Uiso 1 1 calc R
H12C H 0.0810 -0.1535 0.5521 0.079 Uiso 1 1 calc R
C1B C -0.0253(4) 0.5312(12) 0.3596(5) 0.0388(19) Uani 1 1 d .
C10A C -0.2009(4) 0.1850(13) 0.1399(4) 0.046(2) Uani 1 1 d .
H10C H -0.2294 0.2803 0.1030 0.056 Uiso 1 1 calc R
H10D H -0.1729 0.2531 0.1858 0.056 Uiso 1 1 calc R
C11A C -0.2531(5) 0.0473(17) 0.1494(5) 0.064(3) Uani 1 1 d .
H11C H -0.2888 0.1209 0.1591 0.077 Uiso 1 1 calc R
H11D H -0.2802 -0.0228 0.1038 0.077 Uiso 1 1 calc R
C12A C -0.2165(6) -0.094(2) 0.2093(6) 0.110(5) Uani 1 1 d .
H12D H -0.2532 -0.1774 0.2122 0.166 Uiso 1 1 calc R
H12E H -0.1907 -0.0258 0.2550 0.166 Uiso 1 1 calc R
H12F H -0.1818 -0.1694 0.1997 0.166 Uiso 1 1 calc R
O1W O 0.4882(3) -0.0914(7) 0.3789(3) 0.0241(11) Uani 1 1 d .
O2W O -0.1575(8) 0.613(2) 0.1272(7) 0.192(6) Uani 1 1 d .
H1W H 0.462(6) -0.006(14) 0.380(6) 0.08(4) Uiso 1 1 d .
H2W H 0.500(5) -0.084(14) 0.343(5) 0.06(3) Uiso 1 1 d .

loop_
_atom_site_aniso_label
_atom_site_aniso_U_11
_atom_site_aniso_U_22
_atom_site_aniso_U_33
_atom_site_aniso_U_23
_atom_site_aniso_U_13
_atom_site_aniso_U_12
Ag1 0.0116(2) 0.0182(3) 0.0114(2) -0.00090(19) -0.00190(17) -0.0020(2)
S2 0.0239(9) 0.0224(8) 0.0238(9) -0.0039(7) 0.0050(7) 0.0013(7)
O1A 0.017(2) 0.015(2) 0.011(2) -0.0010(17) -0.0038(18) -0.0017(18)
O1 0.010(2) 0.015(2) 0.018(2) 0.0032(17) 0.0006(18) 0.0013(17)
N9 0.018(3) 0.020(3) 0.014(3) 0.002(2) 0.004(2) 0.002(2)
N7 0.010(2) 0.020(3) 0.010(2) -0.003(2) -0.002(2) -0.004(2)
N3A 0.014(3) 0.017(3) 0.022(3) -0.001(2) 0.002(2) -0.002(2)
F1 0.057(3) 0.028(2) 0.080(4) -0.013(2) 0.041(3) 0.002(2)
O2 0.057(4) 0.018(2) 0.031(3) 0.001(2) 0.003(3) 0.002(2)
N7A 0.015(3) 0.016(3) 0.013(2) 0.000(2) 0.000(2) -0.004(2)
F3 0.117(5) 0.065(4) 0.035(3) -0.014(3) 0.042(3) -0.014(3)
O4 0.052(3) 0.044(3) 0.023(2) 0.011(2) 0.018(3) 0.012(3)
C5A 0.010(3) 0.012(3) 0.014(3) 0.005(2) -0.001(2) -0.003(2)
N3 0.016(3) 0.013(2) 0.010(2) -0.002(2) -0.002(2) 0.001(2)
F2 0.047(3) 0.063(3) 0.098(5) -0.027(3) 0.051(3) -0.020(3)
N1 0.012(3) 0.010(2) 0.015(3) -0.001(2) 0.000(2) 0.002(2)
C5 0.013(3) 0.008(3) 0.012(3) -0.002(2) -0.001(2) 0.005(2)
N1A 0.016(3) 0.009(2) 0.013(3) 0.001(2) -0.002(2) -0.001(2)
C4 0.016(3) 0.009(3) 0.017(3) -0.002(2) 0.003(2) 0.001(3)
C4A 0.015(3) 0.014(3) 0.020(3) -0.001(3) 0.005(3) -0.003(2)
N6A 0.013(3) 0.017(3) 0.005(2) -0.0010(19) -0.007(2) 0.000(2)
N6 0.008(3) 0.022(3) 0.014(3) 0.000(2) -0.004(2) -0.008(2)
N9A 0.019(3) 0.025(3) 0.023(3) -0.008(2) 0.006(3) -0.002(2)
O3 0.023(3) 0.042(3) 0.070(4) -0.022(3) 0.013(3) -0.008(3)
C2 0.012(3) 0.010(3) 0.012(3) -0.001(2) -0.003(2) 0.003(2)
C6A 0.010(3) 0.008(3) 0.016(3) 0.001(2) -0.001(3) -0.002(2)
C6 0.012(3) 0.010(3) 0.014(3) -0.001(2) 0.002(3) 0.002(2)
C2A 0.011(3) 0.012(3) 0.023(3) 0.003(3) 0.000(3) 0.001(2)
C10 0.020(3) 0.026(3) 0.012(3) 0.003(3) 0.000(3) -0.005(3)
C11 0.041(4) 0.044(5) 0.030(4) 0.000(3) 0.023(4) 0.004(4)
C8A 0.014(3) 0.028(4) 0.017(3) -0.005(3) 0.000(3) -0.009(3)
C8 0.010(3) 0.026(3) 0.014(3) -0.004(3) -0.003(3) -0.001(3)
C12 0.067(6) 0.069(6) 0.034(4) 0.005(4) 0.033(5) 0.012(5)
C1B 0.036(5) 0.040(5) 0.045(5) -0.007(4) 0.023(4) -0.009(4)
C10A 0.027(4) 0.069(6) 0.042(5) -0.030(4) 0.014(4) -0.003(4)
C11A 0.038(5) 0.116(9) 0.044(5) -0.026(6) 0.024(5) -0.020(6)
C12A 0.065(8) 0.203(16) 0.061(7) 0.054(9) 0.026(7) -0.007(9)
O1W 0.022(3) 0.021(2) 0.027(3) 0.003(2) 0.009(2) 0.008(2)
O2W 0.213(15) 0.166(13) 0.155(12) -0.009(10) 0.046(11) -0.027(12)

loop_
_atom_type_symbol
_atom_type_description
_atom_type_scat_dispersion_real
_atom_type_scat_dispersion_imag
_atom_type_scat_source
C C 0.0033 0.0016 'International Tables Vol C Tables 4.2.6.8 and 6.1.1.4'
H H 0.0000 0.0000 'International Tables Vol C Tables 4.2.6.8 and 6.1.1.4'
N N 0.0061 0.0033 'International Tables Vol C Tables 4.2.6.8 and 6.1.1.4'
O O 0.0106 0.0060 'International Tables Vol C Tables 4.2.6.8 and 6.1.1.4'
F F 0.0171 0.0103 'International Tables Vol C Tables 4.2.6.8 and 6.1.1.4'
S S 0.1246 0.1234 'International Tables Vol C Tables 4.2.6.8 and 6.1.1.4'
Ag Ag -0.8971 1.1015 'International Tables Vol C Tables 4.2.6.8 and 6.1.1.4'

loop_
_geom_angle_atom_site_label_1
_geom_angle_atom_site_label_2
_geom_angle_atom_site_label_3
_geom_angle
_geom_angle_site_symmetry_1
_geom_angle_site_symmetry_3
N7A Ag1 N7 120.06(17) . .
N7A Ag1 O1A 135.43(15) . 3
N7 Ag1 O1A 102.55(15) . 3
N7A Ag1 O1 90.02(15) . 2_545
N7 Ag1 O1 109.86(15) . 2_545
O1A Ag1 O1 87.14(13) 3 2_545
O3 S2 O4 115.5(4) . .
O3 S2 O2 116.1(3) . .
O4 S2 O2 114.1(3) . .
O3 S2 C1B 104.1(3) . .
O4 S2 C1B 102.1(3) . .
O2 S2 C1B 102.3(4) . .
N1A O1A Ag1 116.3(3) . 3
N1 O1 Ag1 129.9(3) . 2
C8 N9 C4 105.5(5) . .
C8 N9 C10 127.8(5) . .
C4 N9 C10 126.7(5) . .
C8 N7 C5 104.0(5) . .
C8 N7 Ag1 120.9(4) . .
C5 N7 Ag1 135.0(4) . .
C2A N3A C4A 112.4(5) . .
C8A N7A C5A 104.0(5) . .
C8A N7A Ag1 116.6(4) . .
C5A N7A Ag1 132.8(4) . .
N7A C5A C4A 110.4(5) . .
N7A C5A C6A 131.7(5) . .
C4A C5A C6A 117.9(5) . .
C2 N3 C4 112.8(5) . .
O1 N1 C2 119.3(5) . .
O1 N1 C6 117.4(5) . .
C2 N1 C6 123.2(5) . .
C4 C5 N7 109.5(5) . .
C4 C5 C6 118.6(5) . .
N7 C5 C6 131.9(5) . .
O1A N1A C6A 117.0(5) . .
O1A N1A C2A 120.1(5) . .
C6A N1A C2A 122.8(5) . .
N3 C4 N9 126.4(5) . .
N3 C4 C5 126.7(5) . .
N9 C4 C5 106.8(5) . .
N3A C4A N9A 126.6(6) . .
N3A C4A C5A 127.6(6) . .
N9A C4A C5A 105.9(5) . .
C4A N9A C8A 105.8(5) . .
C4A N9A C10A 126.8(6) . .
C8A N9A C10A 127.3(6) . .
N3 C2 N1 124.7(5) . .
N6A C6A N1A 118.7(5) . .
N6A C6A C5A 127.1(5) . .
N1A C6A C5A 114.2(5) . .
N6 C6 N1 117.9(5) . .
N6 C6 C5 128.3(5) . .
N1 C6 C5 113.8(5) . .
N3A C2A N1A 124.9(6) . .
N9 C10 C11 112.0(5) . .
C10 C11 C12 111.1(6) . .
N7A C8A N9A 113.9(5) . .
N7 C8 N9 114.2(5) . .
F3 C1B F2 108.5(7) . .
F3 C1B F1 106.9(6) . .
F2 C1B F1 106.1(7) . .
F3 C1B S2 112.9(6) . .
F2 C1B S2 111.8(5) . .
F1 C1B S2 110.4(5) . .
N9A C10A C11A 113.0(7) . .
C12A C11A C10A 114.0(8) . .

loop_
_geom_bond_atom_site_label_1
_geom_bond_atom_site_label_2
_geom_bond_distance
_geom_bond_site_symmetry_2
Ag1 N7A 2.259(5) .
Ag1 N7 2.266(5) .
Ag1 O1A 2.381(4) 3
Ag1 O1 2.555(4) 2_545
S2 O3 1.424(5) .
S2 O4 1.441(5) .
S2 O2 1.443(5) .
S2 C1B 1.798(8) .
O1A N1A 1.351(6) .
O1A Ag1 2.381(4) 3
O1 N1 1.352(6) .
O1 Ag1 2.555(4) 2
N9 C8 1.355(7) .
N9 C4 1.361(8) .
N9 C10 1.478(7) .
N7 C8 1.306(8) .
N7 C5 1.387(7) .
N3A C2A 1.316(8) .
N3A C4A 1.340(8) .
F1 C1B 1.359(9) .
N7A C8A 1.299(8) .
N7A C5A 1.380(7) .
F3 C1B 1.321(9) .
C5A C4A 1.384(8) .
C5A C6A 1.404(8) .
N3 C2 1.310(8) .
N3 C4 1.346(7) .
F2 C1B 1.323(9) .
N1 C2 1.354(7) .
N1 C6 1.371(7) .
C5 C4 1.378(8) .
C5 C6 1.393(8) .
N1A C6A 1.367(7) .
N1A C2A 1.369(8) .
C4A N9A 1.362(8) .
N6A C6A 1.311(7) .
N6 C6 1.324(7) .
N9A C8A 1.369(8) .
N9A C10A 1.470(8) .
C10 C11 1.502(9) .
C11 C12 1.514(10) .
C10A C11A 1.492(12) .
C11A C12A 1.473(15) .

loop_
_geom_torsion_atom_site_label_1
_geom_torsion_atom_site_label_2
_geom_torsion_atom_site_label_3
_geom_torsion_atom_site_label_4
_geom_torsion
_geom_torsion_site_symmetry_1
N7A Ag1 N7 C8 8.7(5) .
O1A Ag1 N7 C8 175.1(4) 3
O1 Ag1 N7 C8 -93.4(5) 2_545
N7A Ag1 N7 C5 -166.4(5) .
O1A Ag1 N7 C5 0.0(5) 3
O1 Ag1 N7 C5 91.5(5) 2_545
N7 Ag1 N7A C8A 42.7(5) .
O1A Ag1 N7A C8A -118.2(4) 3
O1 Ag1 N7A C8A 155.9(5) 2_545
N7 Ag1 N7A C5A -170.7(5) .
O1A Ag1 N7A C5A 28.3(6) 3
O1 Ag1 N7A C5A -57.6(5) 2_545
C8A N7A C5A C4A 0.2(7) .
Ag1 N7A C5A C4A -149.3(4) .
C8A N7A C5A C6A -179.1(6) .
Ag1 N7A C5A C6A 31.5(9) .
Ag1 O1 N1 C2 -129.3(4) 2
Ag1 O1 N1 C6 54.2(6) 2
C8 N7 C5 C4 0.4(6) .
Ag1 N7 C5 C4 176.1(4) .
C8 N7 C5 C6 178.3(6) .
Ag1 N7 C5 C6 -6.1(9) .
Ag1 O1A N1A C6A -61.5(5) 3
Ag1 O1A N1A C2A 121.8(5) 3
C2 N3 C4 N9 179.2(5) .
C2 N3 C4 C5 1.8(8) .
C8 N9 C4 N3 -177.6(6) .
C10 N9 C4 N3 4.6(10) .
C8 N9 C4 C5 0.3(6) .
C10 N9 C4 C5 -177.5(5) .
N7 C5 C4 N3 177.4(5) .
C6 C5 C4 N3 -0.8(9) .
N7 C5 C4 N9 -0.5(6) .
C6 C5 C4 N9 -178.7(5) .
C2A N3A C4A N9A 177.6(6) .
C2A N3A C4A C5A -1.7(9) .
N7A C5A C4A N3A 179.7(5) .
C6A C5A C4A N3A -1.0(9) .
N7A C5A C4A N9A 0.3(7) .
C6A C5A C4A N9A 179.6(5) .
N3A C4A N9A C8A 180.0(6) .
C5A C4A N9A C8A -0.6(6) .
N3A C4A N9A C10A -2.5(11) .
C5A C4A N9A C10A 176.9(7) .
C4 N3 C2 N1 0.3(8) .
O1 N1 C2 N3 -179.7(5) .
C6 N1 C2 N3 -3.4(9) .
O1A N1A C6A N6A -1.7(8) .
C2A N1A C6A N6A 174.9(5) .
O1A N1A C6A C5A 178.9(4) .
C2A N1A C6A C5A -4.5(8) .
N7A C5A C6A N6A 3.8(10) .
C4A C5A C6A N6A -175.4(6) .
N7A C5A C6A N1A -176.9(5) .
C4A C5A C6A N1A 3.9(8) .
O1 N1 C6 N6 0.9(7) .
C2 N1 C6 N6 -175.5(5) .
O1 N1 C6 C5 -179.5(4) .
C2 N1 C6 C5 4.1(8) .
C4 C5 C6 N6 177.5(6) .
N7 C5 C6 N6 -0.2(10) .
C4 C5 C6 N1 -2.1(7) .
N7 C5 C6 N1 -179.8(5) .
C4A N3A C2A N1A 1.3(8) .
O1A N1A C2A N3A 178.4(5) .
C6A N1A C2A N3A 1.9(9) .
C8 N9 C10 C11 -78.7(8) .
C4 N9 C10 C11 98.6(7) .
N9 C10 C11 C12 -175.8(6) .
C5A N7A C8A N9A -0.6(7) .
Ag1 N7A C8A N9A 154.7(4) .
C4A N9A C8A N7A 0.8(7) .
C10A N9A C8A N7A -176.7(7) .
C5 N7 C8 N9 -0.3(7) .
Ag1 N7 C8 N9 -176.7(4) .
C4 N9 C8 N7 0.0(7) .
C10 N9 C8 N7 177.8(6) .
O3 S2 C1B F3 -58.4(6) .
O4 S2 C1B F3 -178.8(5) .
O2 S2 C1B F3 62.8(6) .
O3 S2 C1B F2 179.0(6) .
O4 S2 C1B F2 58.6(6) .
O2 S2 C1B F2 -59.8(7) .
O3 S2 C1B F1 61.2(6) .
O4 S2 C1B F1 -59.3(6) .
O2 S2 C1B F1 -177.6(5) .
C4A N9A C10A C11A 79.2(10) .
C8A N9A C10A C11A -103.9(8) .
N9A C10A C11A C12A 64.2(11) .
